data_1535947
loop_
_publ_author_name
'Vasil'ev, A.D.'
'Afanas'ev, M.L.'
'Aleksandrov, K.S.'

_publ_section_title
;
 Crystal structure of Cs2TlCl5*H2O
;
_journal_name_full Kristallografiya
_journal_page_first 920
_journal_page_last 922
_journal_volume 39
_journal_year 1994
_chemical_formula_sum 'Cl5 Cs2 H2 O Tl'
_chemical_name_systematic 'Cs2 (Tl Cl5) (H2 O)'
_space_group_IT_number 62
_symmetry_space_group_name_Hall '-P 2ac 2n'
_symmetry_space_group_name_H-M 'P n m a'
_cell_angle_alpha 90
_cell_angle_beta 90
_cell_angle_gamma 90
_cell_formula_units_Z 4
_cell_length_a 14.354
_cell_length_b 10.567
_cell_length_c 7.372
_cell_volume 1118.176
_citation_journal_id_ASTM KRISAJ
_cod_data_source_file Vasilev_KRISAJ_1994_1434.cif
_cod_data_source_block H2Cl5Cs2O1Tl1
_cod_depositor_comments
;
 Marking attached hydrogen atoms.

 Antanas Vaitkus,
 2017-07-12
;
_cod_original_formula_sum 'H2 Cl5 Cs2 O1 Tl1'
_cod_database_code 1535947

loop_
_symmetry_equiv_pos_as_xyz
x,y,z
-x+1/2,-y,z+1/2
x+1/2,-y+1/2,-z+1/2
-x,y+1/2,-z
-x,-y,-z
x-1/2,y,-z-1/2
-x-1/2,y-1/2,z-1/2
x,-y-1/2,z

loop_
_atom_site_label
_atom_site_type_symbol
_atom_site_fract_x
_atom_site_fract_y
_atom_site_fract_z
_atom_site_occupancy
_atom_site_U_iso_or_equiv
_atom_site_attached_hydrogens
Tl1 Tl+3 0.3782 0.25 0.2966 1 0.0 0
Cs1 Cs+1 0.1401 0.5046 0.323 1 0.0 0
Cl1 Cl-1 0.3943 0.01 0.3189 1 0.0 0
Cl2 Cl-1 0.2444 0.25 0.0706 1 0.0 0
Cl3 Cl-1 0.4976 0.25 0.0473 1 0.0 0
Cl4 Cl-1 0.2678 0.25 0.5591 1 0.0 0
O1 O-2 0.5084 0.25 0.5234 1 0.0 2
